data_4078713
loop_
_publ_author_name
'Herrmann, Christoph'
'Salas, Paloma F.'
'Cawthray, Jacqueline F.'
'de Kock, Carmen'
'Patrick, Brian O.'
'Smith, Peter J.'
'Adam, Michael J.'
'Orvig, Chris'

_publ_section_title
;
 1,1&#x2032;-Disubstituted Ferrocenyl Carbohydrate Chloroquine Conjugates
 as Potential Antimalarials
;
_journal_issue 16
_journal_name_full Organometallics
_journal_page_first 5736
_journal_paper_doi 10.1021/om300354x
_journal_volume 31
_journal_year 2012
_chemical_formula_sum 'C14 H15 Fe I O2'
_chemical_formula_weight 398.01
_chemical_name_systematic
;
 ?
;
_space_group_IT_number 14
_symmetry_cell_setting monoclinic
_symmetry_space_group_name_Hall '-P 2yn'
_symmetry_space_group_name_H-M 'P 1 21/n 1'
_atom_sites_solution_hydrogens geom
_atom_sites_solution_primary direct
_atom_sites_solution_secondary difmap
_audit_creation_method SHELXL-97
_cell_angle_alpha 90.00
_cell_angle_beta 95.5140(10)
_cell_angle_gamma 90.00
_cell_formula_units_Z 4
_cell_length_a 5.8929(2)
_cell_length_b 18.3495(5)
_cell_length_c 12.4034(3)
_cell_measurement_reflns_used 9894
_cell_measurement_temperature 103.0(1)
_cell_measurement_theta_max 28.02
_cell_measurement_theta_min 2.77
_cell_volume 1335.00(7)
_computing_structure_refinement 'SHELXL-97 (Sheldrick, 1997)'
_diffrn_ambient_temperature 103.0(1)
_diffrn_measured_fraction_theta_full 1.000
_diffrn_measured_fraction_theta_max 1.000
_diffrn_measurement_device_type 'Bruker X8 APEX II'
_diffrn_measurement_method 'area detector'
_diffrn_radiation_monochromator graphite
_diffrn_radiation_source 'fine-focus sealed tube'
_diffrn_radiation_type MoK\a
_diffrn_radiation_wavelength 0.71073
_diffrn_reflns_av_R_equivalents 0.0328
_diffrn_reflns_av_sigmaI/netI 0.0223
_diffrn_reflns_limit_h_max 6
_diffrn_reflns_limit_h_min -7
_diffrn_reflns_limit_k_max 24
_diffrn_reflns_limit_k_min -23
_diffrn_reflns_limit_l_max 16
_diffrn_reflns_limit_l_min -16
_diffrn_reflns_number 19000
_diffrn_reflns_theta_full 28.02
_diffrn_reflns_theta_max 28.02
_diffrn_reflns_theta_min 1.99
_exptl_absorpt_coefficient_mu 3.432
_exptl_absorpt_correction_T_max 0.709
_exptl_absorpt_correction_T_min 0.571
_exptl_absorpt_correction_type multi-scan
_exptl_crystal_colour brown
_exptl_crystal_density_diffrn 1.980
_exptl_crystal_density_method 'not measured'
_exptl_crystal_description irregular
_exptl_crystal_F_000 776
_exptl_crystal_size_max 0.35
_exptl_crystal_size_mid 0.25
_exptl_crystal_size_min 0.10
_refine_diff_density_max 0.542
_refine_diff_density_min -0.427
_refine_diff_density_rms 0.088
_refine_ls_extinction_method none
_refine_ls_goodness_of_fit_ref 1.065
_refine_ls_hydrogen_treatment constr
_refine_ls_matrix_type full
_refine_ls_number_parameters 163
_refine_ls_number_reflns 3235
_refine_ls_number_restraints 0
_refine_ls_restrained_S_all 1.065
_refine_ls_R_factor_all 0.0282
_refine_ls_R_factor_gt 0.0228
_refine_ls_shift/su_max 0.001
_refine_ls_shift/su_mean 0.000
_refine_ls_structure_factor_coef Fsqd
_refine_ls_weighting_details 'calc w=1/[\s^2^(Fo^2^)+(0.0213P)^2^+1.8055P] where P=(Fo^2^+2Fc^2^)/3'
_refine_ls_weighting_scheme calc
_refine_ls_wR_factor_gt 0.0525
_refine_ls_wR_factor_ref 0.0542
_reflns_number_gt 2877
_reflns_number_total 3235
_reflns_threshold_expression >2sigma(I)
_cod_data_source_file om300354x_si_002.cif
_cod_data_source_block co359
_cod_depositor_comments 'Adding full bibliography for 4078713--4078715.cif.'
_cod_original_sg_symbol_H-M 'P 21/n'
_cod_database_code 4078713

loop_
_symmetry_equiv_pos_as_xyz
'x, y, z'
'-x+1/2, y+1/2, -z+1/2'
'-x, -y, -z'
'x-1/2, -y-1/2, z-1/2'

loop_
_atom_site_label
_atom_site_type_symbol
_atom_site_fract_x
_atom_site_fract_y
_atom_site_fract_z
_atom_site_U_iso_or_equiv
_atom_site_adp_type
_atom_site_occupancy
_atom_site_symmetry_multiplicity
_atom_site_calc_flag
_atom_site_refinement_flags
C1 C 0.9171(4) 0.41375(13) -0.06652(18) 0.0117(4) Uani 1 1 d .
C2 C 0.7982(4) 0.39026(13) 0.02167(19) 0.0146(5) Uani 1 1 d .
H2 H 0.6467 0.4031 0.0340 0.017 Uiso 1 1 calc R
C3 C 0.9465(4) 0.34406(13) 0.0883(2) 0.0161(5) Uani 1 1 d .
H3 H 0.9105 0.3202 0.1524 0.019 Uiso 1 1 calc R
C4 C 1.1577(4) 0.33983(13) 0.0423(2) 0.0162(5) Uani 1 1 d .
H4 H 1.2878 0.3129 0.0705 0.019 Uiso 1 1 calc R
C5 C 1.1401(4) 0.38318(13) -0.0539(2) 0.0137(5) Uani 1 1 d .
H5 H 1.2563 0.3903 -0.1009 0.016 Uiso 1 1 calc R
C6 C 0.8271(4) 0.46634(13) -0.15158(19) 0.0122(4) Uani 1 1 d .
H6 H 0.8552 0.5170 -0.1236 0.015 Uiso 1 1 calc R
C7 C 0.4963(4) 0.50963(16) -0.2487(2) 0.0246(6) Uani 1 1 d .
H7A H 0.5181 0.5588 -0.2166 0.030 Uiso 1 1 calc R
H7B H 0.3306 0.5012 -0.2649 0.030 Uiso 1 1 calc R
C8 C 0.6117(5) 0.50550(15) -0.3521(2) 0.0221(6) Uani 1 1 d .
H8A H 0.5564 0.5453 -0.4016 0.027 Uiso 1 1 calc R
H8B H 0.5758 0.4584 -0.3889 0.027 Uiso 1 1 calc R
C9 C 0.8660(5) 0.51231(15) -0.3243(2) 0.0202(5) Uani 1 1 d .
H9A H 0.9456 0.5061 -0.3905 0.024 Uiso 1 1 calc R
H9B H 0.9031 0.5613 -0.2940 0.024 Uiso 1 1 calc R
C10 C 0.7427(4) 0.20440(13) -0.0559(2) 0.0155(5) Uani 1 1 d .
C11 C 0.9610(4) 0.19567(14) -0.0948(2) 0.0175(5) Uani 1 1 d .
H11 H 1.0844 0.1677 -0.0620 0.021 Uiso 1 1 calc R
C12 C 0.9592(4) 0.23660(14) -0.1918(2) 0.0184(5) Uani 1 1 d .
H12 H 1.0817 0.2405 -0.2360 0.022 Uiso 1 1 calc R
C13 C 0.7421(4) 0.27101(14) -0.2119(2) 0.0184(5) Uani 1 1 d .
H13 H 0.6960 0.3021 -0.2712 0.022 Uiso 1 1 calc R
C14 C 0.6070(4) 0.25089(14) -0.1282(2) 0.0175(5) Uani 1 1 d .
H14 H 0.4545 0.2656 -0.1214 0.021 Uiso 1 1 calc R
O1 O 0.5906(3) 0.45588(11) -0.17330(15) 0.0211(4) Uani 1 1 d .
O2 O 0.9407(3) 0.45734(10) -0.24622(14) 0.0179(4) Uani 1 1 d .
Fe1 Fe 0.89709(6) 0.302540(18) -0.06460(3) 0.01157(8) Uani 1 1 d .
I1 I 0.63159(3) 0.151458(9) 0.077661(14) 0.02036(6) Uani 1 1 d .

loop_
_atom_site_aniso_label
_atom_site_aniso_U_11
_atom_site_aniso_U_22
_atom_site_aniso_U_33
_atom_site_aniso_U_23
_atom_site_aniso_U_13
_atom_site_aniso_U_12
C1 0.0146(10) 0.0100(10) 0.0102(11) -0.0015(8) 0.0004(9) -0.0001(8)
C2 0.0173(11) 0.0135(11) 0.0130(11) -0.0025(9) 0.0017(9) -0.0021(9)
C3 0.0222(12) 0.0153(12) 0.0106(11) 0.0003(9) 0.0007(9) -0.0035(10)
C4 0.0179(11) 0.0138(12) 0.0158(12) -0.0004(9) -0.0045(9) -0.0015(9)
C5 0.0148(11) 0.0104(11) 0.0154(12) -0.0011(9) -0.0004(9) -0.0023(9)
C6 0.0129(10) 0.0112(11) 0.0124(11) 0.0002(9) 0.0014(9) -0.0013(8)
C7 0.0161(12) 0.0296(15) 0.0275(15) 0.0131(12) -0.0011(11) 0.0041(11)
C8 0.0302(14) 0.0170(12) 0.0173(13) 0.0032(10) -0.0068(11) -0.0006(11)
C9 0.0277(13) 0.0184(13) 0.0156(12) 0.0064(10) 0.0068(10) 0.0043(10)
C10 0.0182(11) 0.0105(11) 0.0180(12) -0.0015(9) 0.0032(10) -0.0030(9)
C11 0.0209(12) 0.0122(11) 0.0196(13) -0.0023(10) 0.0029(10) -0.0005(10)
C12 0.0208(12) 0.0160(12) 0.0188(13) -0.0044(10) 0.0047(10) -0.0028(10)
C13 0.0242(13) 0.0170(12) 0.0131(12) -0.0032(10) -0.0028(10) -0.0032(10)
C14 0.0155(11) 0.0162(12) 0.0205(13) -0.0044(10) -0.0004(10) -0.0028(9)
O1 0.0119(8) 0.0265(10) 0.0245(10) 0.0129(8) -0.0001(7) -0.0001(7)
O2 0.0220(9) 0.0188(9) 0.0137(9) 0.0051(7) 0.0064(7) 0.0074(7)
Fe1 0.01363(16) 0.00968(16) 0.01127(16) -0.00034(12) 0.00044(12) -0.00154(12)
I1 0.02562(9) 0.01584(9) 0.02068(10) 0.00182(6) 0.00767(6) -0.00176(7)

loop_
_atom_type_symbol
_atom_type_description
_atom_type_scat_dispersion_real
_atom_type_scat_dispersion_imag
_atom_type_scat_source
C C 0.0033 0.0016 'International Tables Vol C Tables 4.2.6.8 and 6.1.1.4'
H H 0.0000 0.0000 'International Tables Vol C Tables 4.2.6.8 and 6.1.1.4'
O O 0.0106 0.0060 'International Tables Vol C Tables 4.2.6.8 and 6.1.1.4'
Fe Fe 0.3463 0.8444 'International Tables Vol C Tables 4.2.6.8 and 6.1.1.4'
I I -0.4742 1.8119 'International Tables Vol C Tables 4.2.6.8 and 6.1.1.4'

loop_
_geom_angle_atom_site_label_1
_geom_angle_atom_site_label_2
_geom_angle_atom_site_label_3
_geom_angle
C2 C1 C5 108.3(2)
C2 C1 C6 125.0(2)
C5 C1 C6 126.5(2)
C2 C1 Fe1 69.82(14)
C5 C1 Fe1 70.07(13)
C6 C1 Fe1 129.64(16)
C1 C2 C3 107.9(2)
C1 C2 Fe1 69.53(14)
C3 C2 Fe1 69.24(14)
C1 C2 H2 126.1
C3 C2 H2 126.1
Fe1 C2 H2 126.7
C4 C3 C2 108.2(2)
C4 C3 Fe1 70.02(14)
C2 C3 Fe1 69.99(14)
C4 C3 H3 125.9
C2 C3 H3 125.9
Fe1 C3 H3 125.7
C3 C4 C5 108.0(2)
C3 C4 Fe1 69.31(14)
C5 C4 Fe1 69.87(13)
C3 C4 H4 126.0
C5 C4 H4 126.0
Fe1 C4 H4 126.4
C1 C5 C4 107.7(2)
C1 C5 Fe1 69.29(13)
C4 C5 Fe1 69.35(13)
C1 C5 H5 126.2
C4 C5 H5 126.2
Fe1 C5 H5 126.8
O1 C6 O2 111.34(19)
O1 C6 C1 109.02(19)
O2 C6 C1 110.32(19)
O1 C6 H6 108.7
O2 C6 H6 108.7
C1 C6 H6 108.7
O1 C7 C8 110.0(2)
O1 C7 H7A 109.7
C8 C7 H7A 109.7
O1 C7 H7B 109.7
C8 C7 H7B 109.7
H7A C7 H7B 108.2
C7 C8 C9 108.7(2)
C7 C8 H8A 110.0
C9 C8 H8A 110.0
C7 C8 H8B 110.0
C9 C8 H8B 110.0
H8A C8 H8B 108.3
O2 C9 C8 109.2(2)
O2 C9 H9A 109.8
C8 C9 H9A 109.8
O2 C9 H9B 109.8
C8 C9 H9B 109.8
H9A C9 H9B 108.3
C11 C10 C14 108.9(2)
C11 C10 Fe1 69.97(14)
C14 C10 Fe1 70.25(14)
C11 C10 I1 125.50(18)
C14 C10 I1 125.42(18)
Fe1 C10 I1 129.43(12)
C12 C11 C10 107.1(2)
C12 C11 Fe1 70.13(15)
C10 C11 Fe1 68.96(14)
C12 C11 H11 126.4
C10 C11 H11 126.4
Fe1 C11 H11 126.0
C11 C12 C13 108.4(2)
C11 C12 Fe1 69.30(15)
C13 C12 Fe1 69.47(14)
C11 C12 H12 125.8
C13 C12 H12 125.8
Fe1 C12 H12 127.0
C14 C13 C12 108.3(2)
C14 C13 Fe1 69.72(14)
C12 C13 Fe1 69.74(14)
C14 C13 H13 125.8
C12 C13 H13 125.8
Fe1 C13 H13 126.3
C13 C14 C10 107.2(2)
C13 C14 Fe1 69.76(14)
C10 C14 Fe1 68.74(13)
C13 C14 H14 126.4
C10 C14 H14 126.4
Fe1 C14 H14 126.7
C6 O1 C7 110.22(19)
C6 O2 C9 109.76(18)
C10 Fe1 C11 41.07(10)
C10 Fe1 C3 107.92(10)
C11 Fe1 C3 121.22(10)
C10 Fe1 C1 156.22(10)
C11 Fe1 C1 161.13(10)
C3 Fe1 C1 68.56(9)
C10 Fe1 C14 41.00(10)
C11 Fe1 C14 69.24(10)
C3 Fe1 C14 124.84(10)
C1 Fe1 C14 120.35(10)
C10 Fe1 C13 68.39(10)
C11 Fe1 C13 68.78(10)
C3 Fe1 C13 161.44(11)
C1 Fe1 C13 107.06(10)
C14 Fe1 C13 40.52(10)
C10 Fe1 C4 125.13(10)
C11 Fe1 C4 107.48(10)
C3 Fe1 C4 40.67(10)
C1 Fe1 C4 68.50(9)
C14 Fe1 C4 162.07(11)
C13 Fe1 C4 156.26(11)
C10 Fe1 C2 121.29(10)
C11 Fe1 C2 156.78(10)
C3 Fe1 C2 40.77(10)
C1 Fe1 C2 40.65(9)
C14 Fe1 C2 107.24(10)
C13 Fe1 C2 124.31(10)
C4 Fe1 C2 68.43(10)
C10 Fe1 C12 68.30(10)
C11 Fe1 C12 40.58(10)
C3 Fe1 C12 156.49(10)
C1 Fe1 C12 124.45(10)
C14 Fe1 C12 68.53(10)
C13 Fe1 C12 40.79(10)
C4 Fe1 C12 121.17(11)
C2 Fe1 C12 161.29(10)
C10 Fe1 C5 161.96(10)
C11 Fe1 C5 124.39(10)
C3 Fe1 C5 68.54(10)
C1 Fe1 C5 40.64(9)
C14 Fe1 C5 155.54(10)
C13 Fe1 C5 120.67(10)
C4 Fe1 C5 40.78(9)
C2 Fe1 C5 68.39(10)
C12 Fe1 C5 107.46(10)

loop_
_geom_bond_atom_site_label_1
_geom_bond_atom_site_label_2
_geom_bond_distance
C1 C2 1.422(3)
C1 C5 1.424(3)
C1 C6 1.489(3)
C1 Fe1 2.044(2)
C2 C3 1.423(3)
C2 Fe1 2.048(2)
C2 H2 0.9500
C3 C4 1.420(4)
C3 Fe1 2.038(2)
C3 H3 0.9500
C4 C5 1.429(3)
C4 Fe1 2.048(2)
C4 H4 0.9500
C5 Fe1 2.055(2)
C5 H5 0.9500
C6 O1 1.407(3)
C6 O2 1.416(3)
C6 H6 1.0000
C7 O1 1.434(3)
C7 C8 1.510(4)
C7 H7A 0.9900
C7 H7B 0.9900
C8 C9 1.510(4)
C8 H8A 0.9900
C8 H8B 0.9900
C9 O2 1.438(3)
C9 H9A 0.9900
C9 H9B 0.9900
C10 C11 1.425(4)
C10 C14 1.426(3)
C10 Fe1 2.025(2)
C10 I1 2.080(2)
C11 C12 1.417(4)
C11 Fe1 2.038(3)
C11 H11 0.9500
C12 C13 1.427(4)
C12 Fe1 2.049(3)
C12 H12 0.9500
C13 C14 1.417(4)
C13 Fe1 2.046(2)
C13 H13 0.9500
C14 Fe1 2.045(2)
C14 H14 0.9500

loop_
_geom_torsion_atom_site_label_1
_geom_torsion_atom_site_label_2
_geom_torsion_atom_site_label_3
_geom_torsion_atom_site_label_4
_geom_torsion
C5 C1 C2 C3 -0.9(3)
C6 C1 C2 C3 -176.3(2)
Fe1 C1 C2 C3 58.83(16)
C5 C1 C2 Fe1 -59.74(16)
C6 C1 C2 Fe1 124.9(2)
C1 C2 C3 C4 0.8(3)
Fe1 C2 C3 C4 59.83(17)
C1 C2 C3 Fe1 -59.01(16)
C2 C3 C4 C5 -0.4(3)
Fe1 C3 C4 C5 59.38(17)
C2 C3 C4 Fe1 -59.81(17)
C2 C1 C5 C4 0.6(3)
C6 C1 C5 C4 175.9(2)
Fe1 C1 C5 C4 -58.93(16)
C2 C1 C5 Fe1 59.58(16)
C6 C1 C5 Fe1 -125.2(2)
C3 C4 C5 C1 -0.1(3)
Fe1 C4 C5 C1 58.90(16)
C3 C4 C5 Fe1 -59.03(17)
C2 C1 C6 O1 -35.1(3)
C5 C1 C6 O1 150.4(2)
Fe1 C1 C6 O1 56.7(3)
C2 C1 C6 O2 -157.7(2)
C5 C1 C6 O2 27.8(3)
Fe1 C1 C6 O2 -65.8(3)
O1 C7 C8 C9 -54.7(3)
C7 C8 C9 O2 55.4(3)
C14 C10 C11 C12 -0.4(3)
Fe1 C10 C11 C12 -60.02(17)
I1 C10 C11 C12 175.21(17)
C14 C10 C11 Fe1 59.66(17)
I1 C10 C11 Fe1 -124.77(18)
C10 C11 C12 C13 0.7(3)
Fe1 C11 C12 C13 -58.62(17)
C10 C11 C12 Fe1 59.27(17)
C11 C12 C13 C14 -0.7(3)
Fe1 C12 C13 C14 -59.23(17)
C11 C12 C13 Fe1 58.51(18)
C12 C13 C14 C10 0.5(3)
Fe1 C13 C14 C10 -58.76(17)
C12 C13 C14 Fe1 59.25(17)
C11 C10 C14 C13 -0.1(3)
Fe1 C10 C14 C13 59.40(17)
I1 C10 C14 C13 -175.66(17)
C11 C10 C14 Fe1 -59.49(17)
I1 C10 C14 Fe1 124.94(18)
O2 C6 O1 C7 -62.6(3)
C1 C6 O1 C7 175.4(2)
C8 C7 O1 C6 58.0(3)
O1 C6 O2 C9 63.6(2)
C1 C6 O2 C9 -175.2(2)
C8 C9 O2 C6 -59.6(3)
C14 C10 Fe1 C11 -119.8(2)
I1 C10 Fe1 C11 120.0(2)
C11 C10 Fe1 C3 -117.27(15)
C14 C10 Fe1 C3 122.89(15)
I1 C10 Fe1 C3 2.76(19)
C11 C10 Fe1 C1 165.4(2)
C14 C10 Fe1 C1 45.5(3)
I1 C10 Fe1 C1 -74.6(3)
C11 C10 Fe1 C14 119.8(2)
I1 C10 Fe1 C14 -120.1(2)
C11 C10 Fe1 C13 82.08(16)
C14 C10 Fe1 C13 -37.76(15)
I1 C10 Fe1 C13 -157.89(19)
C11 C10 Fe1 C4 -75.61(18)
C14 C10 Fe1 C4 164.55(15)
I1 C10 Fe1 C4 44.4(2)
C11 C10 Fe1 C2 -159.97(14)
C14 C10 Fe1 C2 80.19(17)
I1 C10 Fe1 C2 -39.9(2)
C11 C10 Fe1 C12 38.04(15)
C14 C10 Fe1 C12 -81.80(16)
I1 C10 Fe1 C12 158.07(19)
C11 C10 Fe1 C5 -41.7(4)
C14 C10 Fe1 C5 -161.5(3)
I1 C10 Fe1 C5 78.4(4)
C12 C11 Fe1 C10 118.3(2)
C12 C11 Fe1 C3 -160.16(15)
C10 C11 Fe1 C3 81.50(17)
C12 C11 Fe1 C1 -43.3(4)
C10 C11 Fe1 C1 -161.6(3)
C12 C11 Fe1 C14 80.85(16)
C10 C11 Fe1 C14 -37.49(15)
C12 C11 Fe1 C13 37.31(15)
C10 C11 Fe1 C13 -81.03(16)
C12 C11 Fe1 C4 -117.81(16)
C10 C11 Fe1 C4 123.85(15)
C12 C11 Fe1 C2 166.3(2)
C10 C11 Fe1 C2 47.9(3)
C10 C11 Fe1 C12 -118.3(2)
C12 C11 Fe1 C5 -76.10(18)
C10 C11 Fe1 C5 165.56(14)
C4 C3 Fe1 C10 123.48(15)
C2 C3 Fe1 C10 -117.43(15)
C4 C3 Fe1 C11 80.41(17)
C2 C3 Fe1 C11 -160.50(14)
C4 C3 Fe1 C1 -81.53(15)
C2 C3 Fe1 C1 37.55(14)
C4 C3 Fe1 C14 165.64(15)
C2 C3 Fe1 C14 -75.27(17)
C4 C3 Fe1 C13 -161.2(3)
C2 C3 Fe1 C13 -42.1(4)
C2 C3 Fe1 C4 119.1(2)
C4 C3 Fe1 C2 -119.1(2)
C4 C3 Fe1 C12 46.8(3)
C2 C3 Fe1 C12 165.9(2)
C4 C3 Fe1 C5 -37.72(14)
C2 C3 Fe1 C5 81.37(15)
C2 C1 Fe1 C10 48.2(3)
C5 C1 Fe1 C10 167.5(2)
C6 C1 Fe1 C10 -71.0(3)
C2 C1 Fe1 C11 -162.6(3)
C5 C1 Fe1 C11 -43.3(3)
C6 C1 Fe1 C11 78.1(4)
C2 C1 Fe1 C3 -37.66(14)
C5 C1 Fe1 C3 81.61(15)
C6 C1 Fe1 C3 -156.9(2)
C2 C1 Fe1 C14 81.11(16)
C5 C1 Fe1 C14 -159.62(14)
C6 C1 Fe1 C14 -38.1(2)
C2 C1 Fe1 C13 123.22(15)
C5 C1 Fe1 C13 -117.50(15)
C6 C1 Fe1 C13 4.0(2)
C2 C1 Fe1 C4 -81.51(15)
C5 C1 Fe1 C4 37.76(14)
C6 C1 Fe1 C4 159.2(2)
C5 C1 Fe1 C2 119.28(19)
C6 C1 Fe1 C2 -119.3(3)
C2 C1 Fe1 C12 164.64(14)
C5 C1 Fe1 C12 -76.09(17)
C6 C1 Fe1 C12 45.4(3)
C2 C1 Fe1 C5 -119.28(19)
C6 C1 Fe1 C5 121.5(3)
C13 C14 Fe1 C10 -118.8(2)
C13 C14 Fe1 C11 -81.25(16)
C10 C14 Fe1 C11 37.55(15)
C13 C14 Fe1 C3 164.45(15)
C10 C14 Fe1 C3 -76.75(17)
C13 C14 Fe1 C1 80.69(17)
C10 C14 Fe1 C1 -160.52(14)
C10 C14 Fe1 C13 118.8(2)
C13 C14 Fe1 C4 -163.9(3)
C10 C14 Fe1 C4 -45.1(4)
C13 C14 Fe1 C2 123.05(15)
C10 C14 Fe1 C2 -118.15(15)
C13 C14 Fe1 C12 -37.61(15)
C10 C14 Fe1 C12 81.18(16)
C13 C14 Fe1 C5 47.5(3)
C10 C14 Fe1 C5 166.3(2)
C14 C13 Fe1 C10 38.20(15)
C12 C13 Fe1 C10 -81.40(16)
C14 C13 Fe1 C11 82.47(16)
C12 C13 Fe1 C11 -37.13(15)
C14 C13 Fe1 C3 -43.7(4)
C12 C13 Fe1 C3 -163.3(3)
C14 C13 Fe1 C1 -117.03(15)
C12 C13 Fe1 C1 123.37(15)
C12 C13 Fe1 C14 -119.6(2)
C14 C13 Fe1 C4 167.7(2)
C12 C13 Fe1 C4 48.1(3)
C14 C13 Fe1 C2 -75.74(18)
C12 C13 Fe1 C2 164.66(15)
C14 C13 Fe1 C12 119.6(2)
C14 C13 Fe1 C5 -159.22(15)
C12 C13 Fe1 C5 81.18(17)
C3 C4 Fe1 C10 -76.02(17)
C5 C4 Fe1 C10 164.64(14)
C3 C4 Fe1 C11 -117.87(15)
C5 C4 Fe1 C11 122.79(15)
C5 C4 Fe1 C3 -119.3(2)
C3 C4 Fe1 C1 81.70(15)
C5 C4 Fe1 C1 -37.64(14)
C3 C4 Fe1 C14 -41.4(4)
C5 C4 Fe1 C14 -160.7(3)
C3 C4 Fe1 C13 165.2(2)
C5 C4 Fe1 C13 45.9(3)
C3 C4 Fe1 C2 37.85(14)
C5 C4 Fe1 C2 -81.49(15)
C3 C4 Fe1 C12 -160.12(15)
C5 C4 Fe1 C12 80.54(17)
C3 C4 Fe1 C5 119.3(2)
C1 C2 Fe1 C10 -159.39(13)
C3 C2 Fe1 C10 81.18(16)
C1 C2 Fe1 C11 165.8(2)
C3 C2 Fe1 C11 46.4(3)
C1 C2 Fe1 C3 119.4(2)
C3 C2 Fe1 C1 -119.4(2)
C1 C2 Fe1 C14 -116.78(14)
C3 C2 Fe1 C14 123.78(15)
C1 C2 Fe1 C13 -75.54(17)
C3 C2 Fe1 C13 165.03(15)
C1 C2 Fe1 C4 81.68(15)
C3 C2 Fe1 C4 -37.76(14)
C1 C2 Fe1 C12 -42.9(4)
C3 C2 Fe1 C12 -162.4(3)
C1 C2 Fe1 C5 37.67(13)
C3 C2 Fe1 C5 -81.77(15)
C11 C12 Fe1 C10 -38.49(15)
C13 C12 Fe1 C10 81.62(16)
C13 C12 Fe1 C11 120.1(2)
C11 C12 Fe1 C3 46.7(3)
C13 C12 Fe1 C3 166.8(2)
C11 C12 Fe1 C1 164.39(14)
C13 C12 Fe1 C1 -75.49(18)
C11 C12 Fe1 C14 -82.74(16)
C13 C12 Fe1 C14 37.37(15)
C11 C12 Fe1 C13 -120.1(2)
C11 C12 Fe1 C4 80.40(17)
C13 C12 Fe1 C4 -159.49(15)
C11 C12 Fe1 C2 -163.1(3)
C13 C12 Fe1 C2 -42.9(4)
C11 C12 Fe1 C5 122.89(15)
C13 C12 Fe1 C5 -117.00(15)
C1 C5 Fe1 C10 -163.7(3)
C4 C5 Fe1 C10 -44.4(4)
C1 C5 Fe1 C11 164.40(14)
C4 C5 Fe1 C11 -76.33(18)
C1 C5 Fe1 C3 -81.65(15)
C4 C5 Fe1 C3 37.62(15)
C4 C5 Fe1 C1 119.3(2)
C1 C5 Fe1 C14 46.5(3)
C4 C5 Fe1 C14 165.8(2)
C1 C5 Fe1 C13 80.36(16)
C4 C5 Fe1 C13 -160.36(15)
C1 C5 Fe1 C4 -119.3(2)
C1 C5 Fe1 C2 -37.67(14)
C4 C5 Fe1 C2 81.60(16)
C1 C5 Fe1 C12 122.95(15)
C4 C5 Fe1 C12 -117.78(16)
